data_7018009
loop_
_publ_author_name
'Li, Yun-Hua'
'Sun, Di'
'Hao, Hong-Jun'
'Zhao, Yang'
'Huang, Rong-Bin'
'Zheng, Lan-Sun'

_publ_section_title
;
 Three novel organosilver(I) coordination networks constructed from
 diallylmelamine and polycarboxylates incorporating silver-vinyl bonding.
;
_journal_issue 8
_journal_name_full 'Dalton transactions (Cambridge, England : 2003)'
_journal_page_first 2289
_journal_page_last 2295
_journal_paper_doi 10.1039/c1dt11866h
_journal_volume 41
_journal_year 2012
_chemical_formula_moiety 'C26 H27 Ag2 N13 O6, C2 H6 O, H2 O'
_chemical_formula_sum 'C28 H35 Ag2 N13 O8'
_chemical_formula_weight 897.43
_chemical_name_systematic
;
?
;
_space_group_IT_number 14
_symmetry_cell_setting monoclinic
_symmetry_space_group_name_Hall '-P 2ybc'
_symmetry_space_group_name_H-M 'P 1 21/c 1'
_atom_sites_solution_hydrogens geom
_atom_sites_solution_primary direct
_atom_sites_solution_secondary difmap
_audit_creation_method SHELXL-97
_cell_angle_alpha 90.00
_cell_angle_beta 107.894(4)
_cell_angle_gamma 90.00
_cell_formula_units_Z 4
_cell_length_a 18.281(4)
_cell_length_b 15.144(3)
_cell_length_c 12.922(3)
_cell_measurement_temperature 173(2)
_cell_volume 3404.4(13)
_computing_structure_refinement 'SHELXL-97 (Sheldrick, 1997)'
_computing_structure_solution 'SHELXS-97 (Sheldrick, 1990)'
_diffrn_ambient_temperature 173(2)
_diffrn_measured_fraction_theta_full 0.995
_diffrn_measured_fraction_theta_max 0.995
_diffrn_radiation_monochromator graphite
_diffrn_radiation_source 'fine-focus sealed tube'
_diffrn_radiation_type MoK\a
_diffrn_radiation_wavelength 0.71073
_diffrn_reflns_av_R_equivalents 0.0434
_diffrn_reflns_av_sigmaI/netI 0.0590
_diffrn_reflns_limit_h_max 21
_diffrn_reflns_limit_h_min -21
_diffrn_reflns_limit_k_max 17
_diffrn_reflns_limit_k_min -17
_diffrn_reflns_limit_l_max 15
_diffrn_reflns_limit_l_min -9
_diffrn_reflns_number 13867
_diffrn_reflns_theta_full 25.00
_diffrn_reflns_theta_max 25.00
_diffrn_reflns_theta_min 2.13
_exptl_absorpt_coefficient_mu 1.219
_exptl_absorpt_correction_T_max 0.8878
_exptl_absorpt_correction_T_min 0.7111
_exptl_absorpt_correction_type multi-scan
_exptl_absorpt_process_details sadads
_exptl_crystal_density_diffrn 1.751
_exptl_crystal_density_method 'not measured'
_exptl_crystal_F_000 1808
_exptl_crystal_size_max 0.30
_exptl_crystal_size_mid 0.30
_exptl_crystal_size_min 0.10
_refine_diff_density_max 0.933
_refine_diff_density_min -0.625
_refine_diff_density_rms 0.121
_refine_ls_extinction_method none
_refine_ls_goodness_of_fit_ref 1.020
_refine_ls_hydrogen_treatment constr
_refine_ls_matrix_type full
_refine_ls_number_parameters 460
_refine_ls_number_reflns 5966
_refine_ls_number_restraints 0
_refine_ls_restrained_S_all 1.020
_refine_ls_R_factor_all 0.0545
_refine_ls_R_factor_gt 0.0427
_refine_ls_shift/su_max 0.001
_refine_ls_shift/su_mean 0.000
_refine_ls_structure_factor_coef Fsqd
_refine_ls_weighting_details 'calc w=1/[\s^2^(Fo^2^)+(0.0519P)^2^+0.7608P] where P=(Fo^2^+2Fc^2^)/3'
_refine_ls_weighting_scheme calc
_refine_ls_wR_factor_gt 0.0976
_refine_ls_wR_factor_ref 0.1030
_reflns_number_gt 4971
_reflns_number_total 5966
_reflns_threshold_expression >2sigma(I)
_cod_data_source_file c1dt11866h.txt
_cod_data_source_block p1
_cod_original_cell_volume 3404.4(11)
_cod_original_sg_symbol_H-M P21/c
_cod_database_code 7018009

loop_
_symmetry_equiv_pos_as_xyz
'x, y, z'
'-x, y+1/2, -z+1/2'
'-x, -y, -z'
'x, -y-1/2, z-1/2'

loop_
_atom_site_label
_atom_site_type_symbol
_atom_site_fract_x
_atom_site_fract_y
_atom_site_fract_z
_atom_site_U_iso_or_equiv
_atom_site_adp_type
_atom_site_occupancy
_atom_site_symmetry_multiplicity
_atom_site_calc_flag
_atom_site_refinement_flags
Ag1 Ag 0.645938(19) 0.47697(2) 0.36057(3) 0.02169(12) Uani 1 1 d .
Ag2 Ag 0.456519(18) -0.17383(2) 0.34944(3) 0.01876(11) Uani 1 1 d .
C1 C 0.5754(2) 0.6709(3) 0.3964(3) 0.0150(9) Uani 1 1 d .
C2 C 0.6368(2) 0.8023(3) 0.4076(3) 0.0163(10) Uani 1 1 d .
C3 C 0.7058(2) 0.6767(3) 0.4510(3) 0.0151(9) Uani 1 1 d .
C4 C 0.7799(3) 0.5492(3) 0.5439(3) 0.0200(10) Uani 1 1 d .
H4C H 0.7356 0.5439 0.5724 0.024 Uiso 1 1 calc R
H4D H 0.8273 0.5478 0.6070 0.024 Uiso 1 1 calc R
C5 C 0.7802(3) 0.4703(3) 0.4736(4) 0.0230(11) Uani 1 1 d .
H5C H 0.7782 0.4137 0.5042 0.028 Uiso 1 1 calc R
C6 C 0.7830(3) 0.4733(3) 0.3717(4) 0.0251(11) Uani 1 1 d .
H6A H 0.7851 0.5286 0.3381 0.030 Uiso 1 1 calc R
H6B H 0.7830 0.4200 0.3328 0.030 Uiso 1 1 calc R
C7 C 0.8472(2) 0.6864(3) 0.5176(4) 0.0243(11) Uani 1 1 d .
H7A H 0.8638 0.7006 0.5962 0.029 Uiso 1 1 calc R
H7B H 0.8377 0.7427 0.4767 0.029 Uiso 1 1 calc R
C8 C 0.9100(3) 0.6369(3) 0.4909(4) 0.0221(10) Uani 1 1 d .
H8A H 0.9026 0.6224 0.4169 0.027 Uiso 1 1 calc R
C9 C 0.9740(3) 0.6124(3) 0.5624(4) 0.0311(12) Uani 1 1 d .
H9A H 0.9833 0.6258 0.6371 0.037 Uiso 1 1 calc R
H9B H 1.0115 0.5811 0.5397 0.037 Uiso 1 1 calc R
C10 C 0.2955(2) -0.1678(3) 0.3977(3) 0.0172(10) Uani 1 1 d .
C11 C 0.2814(2) -0.2394(3) 0.2392(4) 0.0189(10) Uani 1 1 d .
C12 C 0.1885(2) -0.2473(3) 0.3205(4) 0.0199(10) Uani 1 1 d .
C13 C 0.0895(3) -0.2517(3) 0.4133(4) 0.0251(11) Uani 1 1 d .
C14 C 0.0498(3) -0.1643(3) 0.3873(4) 0.0358(13) Uani 1 1 d .
H14A H 0.0800 -0.1146 0.3815 0.043 Uiso 1 1 calc R
C15 C -0.0234(4) -0.1517(4) 0.3721(5) 0.0545(17) Uani 1 1 d .
H15A H -0.0553 -0.2000 0.3773 0.065 Uiso 1 1 calc R
H15B H -0.0448 -0.0943 0.3559 0.065 Uiso 1 1 calc R
C16 C 0.0636(3) -0.3194(3) 0.2286(4) 0.0261(11) Uani 1 1 d .
C17 C 0.0362(3) -0.4061(4) 0.2562(4) 0.0337(13) Uani 1 1 d .
H17A H 0.0731 -0.4510 0.2851 0.040 Uiso 1 1 calc R
C18 C -0.0358(3) -0.4237(4) 0.2428(4) 0.0349(13) Uani 1 1 d .
H18A H -0.0739 -0.3801 0.2141 0.042 Uiso 1 1 calc R
H18B H -0.0502 -0.4803 0.2618 0.042 Uiso 1 1 calc R
C19 C 0.4573(2) 0.2885(3) 0.3708(3) 0.0154(9) Uani 1 1 d .
C20 C 0.4855(2) 0.2035(3) 0.3802(3) 0.0146(9) Uani 1 1 d .
H20A H 0.5394 0.1943 0.3998 0.018 Uiso 1 1 calc R
C21 C 0.4365(2) 0.1311(3) 0.3616(3) 0.0144(9) Uani 1 1 d .
C22 C 0.3580(2) 0.1449(3) 0.3332(3) 0.0155(9) Uani 1 1 d .
H22A H 0.3235 0.0964 0.3207 0.019 Uiso 1 1 calc R
C23 C 0.3310(2) 0.2301(3) 0.3233(3) 0.0156(9) Uani 1 1 d .
C24 C 0.3788(2) 0.3032(3) 0.3418(3) 0.0153(9) Uani 1 1 d .
H24A H 0.3584 0.3614 0.3348 0.018 Uiso 1 1 calc R
C25 C 0.5097(2) 0.3688(3) 0.3849(3) 0.0155(9) Uani 1 1 d .
C26 C 0.4677(2) 0.0378(3) 0.3655(3) 0.0169(10) Uani 1 1 d .
C27 C 0.8374(3) 0.9647(4) 0.4835(5) 0.0438(15) Uani 1 1 d .
H27A H 0.8931 0.9564 0.5025 0.066 Uiso 1 1 calc R
H27B H 0.8118 0.9071 0.4692 0.066 Uiso 1 1 calc R
H27C H 0.8250 0.9935 0.5439 0.066 Uiso 1 1 calc R
C28 C 0.8100(3) 1.0216(4) 0.3831(4) 0.0386(14) Uani 1 1 d .
H28A H 0.8358 1.0798 0.3966 0.046 Uiso 1 1 calc R
H28B H 0.8225 0.9931 0.3217 0.046 Uiso 1 1 calc R
N1 N 0.64237(19) 0.6253(2) 0.4278(3) 0.0155(8) Uani 1 1 d .
N2 N 0.56880(19) 0.7594(2) 0.3887(3) 0.0137(8) Uani 1 1 d .
N3 N 0.70660(19) 0.7639(2) 0.4380(3) 0.0153(8) Uani 1 1 d .
N4 N 0.51105(19) 0.6244(2) 0.3704(3) 0.0170(8) Uani 1 1 d .
H4A H 0.4663 0.6514 0.3492 0.020 Uiso 1 1 calc R
H4B H 0.5130 0.5663 0.3744 0.020 Uiso 1 1 calc R
N5 N 0.6349(2) 0.8895(2) 0.3943(3) 0.0197(8) Uani 1 1 d .
H5A H 0.6779 0.9193 0.4054 0.024 Uiso 1 1 calc R
H5B H 0.5905 0.9174 0.3744 0.024 Uiso 1 1 calc R
N6 N 0.77554(19) 0.6346(2) 0.4901(3) 0.0181(8) Uani 1 1 d .
N7 N 0.3292(2) -0.1931(2) 0.3225(3) 0.0178(8) Uani 1 1 d .
N8 N 0.2107(2) -0.2678(3) 0.2338(3) 0.0204(8) Uani 1 1 d .
N9 N 0.2276(2) -0.1951(2) 0.4032(3) 0.0190(8) Uani 1 1 d .
N10 N 0.3335(2) -0.1107(3) 0.4741(3) 0.0230(9) Uani 1 1 d .
H10A H 0.3134 -0.0933 0.5244 0.028 Uiso 1 1 calc R
H10B H 0.3787 -0.0906 0.4742 0.028 Uiso 1 1 calc R
N11 N 0.3060(2) -0.2573(3) 0.1542(3) 0.0250(9) Uani 1 1 d .
H11A H 0.2763 -0.2865 0.0981 0.030 Uiso 1 1 calc R
H11B H 0.3520 -0.2399 0.1544 0.030 Uiso 1 1 calc R
N12 N 0.1199(2) -0.2797(3) 0.3248(3) 0.0240(9) Uani 1 1 d .
N13 N 0.2473(2) 0.2447(3) 0.2871(3) 0.0211(9) Uani 1 1 d .
O1 O 0.58103(17) 0.3538(2) 0.4023(3) 0.0224(7) Uani 1 1 d .
O1W O 0.35395(18) 0.5575(2) 0.3693(3) 0.0323(8) Uani 1 1 d .
H1WA H 0.3894 0.5220 0.3669 0.039 Uiso 1 1 d R
H1WB H 0.3682 0.5840 0.4302 0.039 Uiso 1 1 d R
O2 O 0.48074(18) 0.4432(2) 0.3794(3) 0.0238(7) Uani 1 1 d .
O3 O 0.53633(18) 0.0247(2) 0.4086(3) 0.0281(8) Uani 1 1 d .
O4 O 0.41875(17) -0.02280(19) 0.3232(2) 0.0205(7) Uani 1 1 d .
O5 O 0.20502(19) 0.1805(2) 0.2707(3) 0.0368(9) Uani 1 1 d .
O6 O 0.22351(18) 0.3212(2) 0.2732(3) 0.0305(8) Uani 1 1 d .
O7 O 0.72943(18) 1.0325(2) 0.3571(3) 0.0254(8) Uani 1 1 d .
H7D H 0.7102 1.0392 0.2896 0.038 Uiso 1 1 calc R

loop_
_atom_site_aniso_label
_atom_site_aniso_U_11
_atom_site_aniso_U_22
_atom_site_aniso_U_33
_atom_site_aniso_U_23
_atom_site_aniso_U_13
_atom_site_aniso_U_12
Ag1 0.0227(2) 0.0161(2) 0.0234(2) 0.00037(14) 0.00284(15) -0.00358(15)
Ag2 0.01660(19) 0.0159(2) 0.0243(2) 0.00135(14) 0.00713(14) 0.00252(14)
C1 0.021(2) 0.012(2) 0.013(2) 0.0012(17) 0.0071(17) 0.0000(19)
C2 0.022(2) 0.018(3) 0.011(2) -0.0034(17) 0.0066(17) 0.000(2)
C3 0.018(2) 0.018(3) 0.010(2) -0.0010(17) 0.0058(17) 0.0006(19)
C4 0.020(2) 0.016(3) 0.021(2) 0.0035(19) 0.0010(19) 0.002(2)
C5 0.021(2) 0.012(3) 0.032(3) 0.003(2) 0.002(2) 0.000(2)
C6 0.023(3) 0.016(3) 0.035(3) -0.006(2) 0.006(2) -0.001(2)
C7 0.019(2) 0.020(3) 0.033(3) -0.004(2) 0.007(2) -0.004(2)
C8 0.023(3) 0.020(3) 0.025(2) -0.003(2) 0.011(2) -0.004(2)
C9 0.024(3) 0.028(3) 0.041(3) 0.000(2) 0.009(2) 0.003(2)
C10 0.021(2) 0.011(2) 0.021(2) 0.0038(18) 0.0081(18) -0.0004(19)
C11 0.020(2) 0.013(2) 0.027(2) 0.0011(19) 0.0115(19) 0.001(2)
C12 0.020(2) 0.015(2) 0.027(2) 0.0027(19) 0.009(2) 0.000(2)
C13 0.026(3) 0.028(3) 0.028(3) 0.000(2) 0.018(2) 0.001(2)
C14 0.044(3) 0.029(3) 0.045(3) -0.007(2) 0.028(3) -0.007(3)
C15 0.050(4) 0.052(4) 0.071(4) 0.019(3) 0.033(3) 0.016(3)
C16 0.022(2) 0.029(3) 0.027(3) -0.009(2) 0.007(2) -0.013(2)
C17 0.026(3) 0.024(3) 0.045(3) -0.003(2) 0.003(2) 0.004(2)
C18 0.039(3) 0.027(3) 0.041(3) -0.008(2) 0.015(2) -0.017(3)
C19 0.021(2) 0.013(2) 0.013(2) 0.0014(17) 0.0072(18) 0.0003(19)
C20 0.017(2) 0.015(2) 0.013(2) 0.0012(17) 0.0056(17) 0.0016(19)
C21 0.019(2) 0.012(2) 0.013(2) -0.0014(17) 0.0059(17) -0.0006(19)
C22 0.023(2) 0.009(2) 0.016(2) -0.0033(17) 0.0080(18) -0.0038(19)
C23 0.016(2) 0.019(3) 0.014(2) -0.0022(18) 0.0086(17) -0.0013(19)
C24 0.023(2) 0.012(2) 0.013(2) 0.0010(17) 0.0071(17) 0.0029(19)
C25 0.020(2) 0.012(2) 0.016(2) 0.0010(18) 0.0065(17) 0.000(2)
C26 0.020(2) 0.013(2) 0.016(2) -0.0002(17) 0.0027(18) -0.0056(19)
C27 0.042(3) 0.033(3) 0.052(4) 0.007(3) 0.008(3) -0.001(3)
C28 0.033(3) 0.041(4) 0.045(3) 0.004(3) 0.018(3) -0.002(3)
N1 0.0158(19) 0.012(2) 0.0185(18) 0.0011(15) 0.0056(15) -0.0012(16)
N2 0.0158(18) 0.010(2) 0.0160(18) 0.0016(14) 0.0058(14) 0.0000(15)
N3 0.0151(19) 0.0077(19) 0.0230(19) -0.0018(15) 0.0060(15) -0.0001(15)
N4 0.0152(19) 0.009(2) 0.027(2) -0.0014(16) 0.0064(15) -0.0006(16)
N5 0.0160(19) 0.011(2) 0.032(2) 0.0005(16) 0.0070(16) -0.0027(16)
N6 0.0138(19) 0.012(2) 0.027(2) -0.0016(16) 0.0040(15) 0.0005(16)
N7 0.0173(19) 0.015(2) 0.0203(19) -0.0014(15) 0.0048(15) -0.0009(16)
N8 0.019(2) 0.022(2) 0.022(2) -0.0031(16) 0.0098(16) -0.0041(17)
N9 0.018(2) 0.020(2) 0.021(2) -0.0049(16) 0.0096(16) -0.0050(17)
N10 0.021(2) 0.029(2) 0.022(2) -0.0086(17) 0.0109(16) -0.0092(18)
N11 0.026(2) 0.029(2) 0.024(2) -0.0134(18) 0.0141(17) -0.0132(19)
N12 0.022(2) 0.028(2) 0.025(2) -0.0083(17) 0.0119(17) -0.0066(18)
N13 0.020(2) 0.022(2) 0.022(2) -0.0077(17) 0.0070(16) 0.0008(19)
O1 0.0166(16) 0.0136(17) 0.0393(19) -0.0019(14) 0.0119(14) -0.0020(14)
O1W 0.0241(18) 0.040(2) 0.0314(19) 0.0003(16) 0.0068(15) 0.0015(17)
O2 0.0257(17) 0.0075(17) 0.0392(19) 0.0016(14) 0.0114(15) 0.0005(14)
O3 0.0202(18) 0.0139(18) 0.044(2) -0.0073(15) 0.0006(15) 0.0011(14)
O4 0.0255(17) 0.0109(17) 0.0220(16) -0.0018(13) 0.0026(14) -0.0030(14)
O5 0.0177(17) 0.029(2) 0.061(2) -0.0127(18) 0.0085(17) -0.0095(17)
O6 0.0242(18) 0.021(2) 0.045(2) -0.0037(16) 0.0086(16) 0.0088(16)
O7 0.0261(18) 0.024(2) 0.0278(18) 0.0019(14) 0.0104(14) 0.0011(15)

loop_
_atom_type_symbol
_atom_type_description
_atom_type_scat_dispersion_real
_atom_type_scat_dispersion_imag
_atom_type_scat_source
C C 0.0033 0.0016 'International Tables Vol C Tables 4.2.6.8 and 6.1.1.4'
H H 0.0000 0.0000 'International Tables Vol C Tables 4.2.6.8 and 6.1.1.4'
N N 0.0061 0.0033 'International Tables Vol C Tables 4.2.6.8 and 6.1.1.4'
O O 0.0106 0.0060 'International Tables Vol C Tables 4.2.6.8 and 6.1.1.4'
Ag Ag -0.8971 1.1015 'International Tables Vol C Tables 4.2.6.8 and 6.1.1.4'

loop_
_geom_angle_atom_site_label_1
_geom_angle_atom_site_label_2
_geom_angle_atom_site_label_3
_geom_angle
_geom_angle_site_symmetry_1
_geom_angle_site_symmetry_3
O4 Ag1 O1 95.84(11) 2_655 .
O4 Ag1 N1 107.89(11) 2_655 .
O1 Ag1 N1 125.55(11) . .
O4 Ag1 C5 136.01(14) 2_655 .
O1 Ag1 C5 108.31(13) . .
N1 Ag1 C5 87.51(13) . .
O4 Ag1 C6 104.51(14) 2_655 .
O1 Ag1 C6 122.81(14) . .
N1 Ag1 C6 98.02(14) . .
C5 Ag1 C6 31.54(15) . .
N2 Ag2 N7 144.80(13) 1_545 .
N2 Ag2 O4 133.01(12) 1_545 .
N7 Ag2 O4 82.12(12) . .
N4 C1 N2 117.3(4) . .
N4 C1 N1 117.1(4) . .
N2 C1 N1 125.6(4) . .
N5 C2 N3 116.8(4) . .
N5 C2 N2 117.7(4) . .
N3 C2 N2 125.5(4) . .
N3 C3 N1 125.8(4) . .
N3 C3 N6 117.5(4) . .
N1 C3 N6 116.7(4) . .
N6 C4 C5 115.3(4) . .
N6 C4 H4C 108.5 . .
C5 C4 H4C 108.5 . .
N6 C4 H4D 108.5 . .
C5 C4 H4D 108.5 . .
H4C C4 H4D 107.5 . .
C6 C5 C4 125.4(4) . .
C6 C5 Ag1 75.2(3) . .
C4 C5 Ag1 98.0(3) . .
C6 C5 H5C 117.3 . .
C4 C5 H5C 117.3 . .
Ag1 C5 H5C 97.2 . .
C5 C6 Ag1 73.2(3) . .
C5 C6 H6A 120.0 . .
Ag1 C6 H6A 97.8 . .
C5 C6 H6B 120.0 . .
Ag1 C6 H6B 98.8 . .
H6A C6 H6B 120.0 . .
N6 C7 C8 111.5(4) . .
N6 C7 H7A 109.3 . .
C8 C7 H7A 109.3 . .
N6 C7 H7B 109.3 . .
C8 C7 H7B 109.3 . .
H7A C7 H7B 108.0 . .
C9 C8 C7 124.5(4) . .
C9 C8 H8A 117.8 . .
C7 C8 H8A 117.8 . .
C8 C9 H9A 120.0 . .
C8 C9 H9B 120.0 . .
H9A C9 H9B 120.0 . .
N9 C10 N10 116.4(4) . .
N9 C10 N7 125.9(4) . .
N10 C10 N7 117.7(4) . .
N11 C11 N8 117.0(4) . .
N11 C11 N7 117.3(4) . .
N8 C11 N7 125.7(4) . .
N8 C12 N9 125.2(4) . .
N8 C12 N12 118.0(4) . .
N9 C12 N12 116.8(4) . .
N12 C13 C14 110.6(4) . .
C15 C14 C13 124.5(5) . .
C15 C14 H14A 117.7 . .
C13 C14 H14A 117.7 . .
C14 C15 H15A 120.0 . .
C14 C15 H15B 120.0 . .
H15A C15 H15B 120.0 . .
N12 C16 C17 111.0(4) . .
C18 C17 C16 123.4(5) . .
C18 C17 H17A 118.3 . .
C16 C17 H17A 118.3 . .
C17 C18 H18A 120.0 . .
C17 C18 H18B 120.0 . .
H18A C18 H18B 120.0 . .
C20 C19 C24 120.1(4) . .
C20 C19 C25 122.0(4) . .
C24 C19 C25 117.8(4) . .
C19 C20 C21 121.2(4) . .
C19 C20 H20A 119.4 . .
C21 C20 H20A 119.4 . .
C22 C21 C20 119.2(4) . .
C22 C21 C26 119.9(4) . .
C20 C21 C26 120.8(4) . .
C23 C22 C21 118.8(4) . .
C23 C22 H22A 120.6 . .
C21 C22 H22A 120.6 . .
C22 C23 C24 123.0(4) . .
C22 C23 N13 118.7(4) . .
C24 C23 N13 118.3(4) . .
C19 C24 C23 117.7(4) . .
C19 C24 H24A 121.1 . .
C23 C24 H24A 121.1 . .
O2 C25 O1 124.7(4) . .
O2 C25 C19 118.4(4) . .
O1 C25 C19 116.8(4) . .
O3 C26 O4 124.2(4) . .
O3 C26 C21 119.3(4) . .
O4 C26 C21 116.5(4) . .
C28 C27 H27A 109.5 . .
C28 C27 H27B 109.5 . .
H27A C27 H27B 109.5 . .
C28 C27 H27C 109.5 . .
H27A C27 H27C 109.5 . .
H27B C27 H27C 109.5 . .
O7 C28 C27 108.5(4) . .
O7 C28 H28A 110.0 . .
C27 C28 H28A 110.0 . .
O7 C28 H28B 110.0 . .
C27 C28 H28B 110.0 . .
H28A C28 H28B 108.4 . .
C3 N1 C1 114.0(4) . .
C3 N1 Ag1 119.9(3) . .
C1 N1 Ag1 119.2(3) . .
C1 N2 C2 114.0(4) . .
C1 N2 Ag2 122.0(3) . 1_565
C2 N2 Ag2 124.0(3) . 1_565
C3 N3 C2 114.8(4) . .
C1 N4 H4A 120.0 . .
C1 N4 H4B 120.0 . .
H4A N4 H4B 120.0 . .
C2 N5 H5A 120.0 . .
C2 N5 H5B 120.0 . .
H5A N5 H5B 120.0 . .
C3 N6 C4 119.7(4) . .
C3 N6 C7 119.8(4) . .
C4 N6 C7 116.2(3) . .
C11 N7 C10 113.1(4) . .
C11 N7 Ag2 124.8(3) . .
C10 N7 Ag2 121.6(3) . .
C12 N8 C11 114.6(4) . .
C10 N9 C12 114.7(4) . .
C10 N10 H10A 120.0 . .
C10 N10 H10B 120.0 . .
H10A N10 H10B 120.0 . .
C11 N11 H11A 120.0 . .
C11 N11 H11B 120.0 . .
H11A N11 H11B 120.0 . .
C12 N12 C16 121.6(4) . .
C12 N12 C13 119.9(4) . .
C16 N12 C13 115.9(4) . .
O5 N13 O6 123.2(4) . .
O5 N13 C23 118.5(4) . .
O6 N13 C23 118.3(4) . .
C25 O1 Ag1 112.2(3) . .
H1WA O1W H1WB 108.2 . .
C26 O4 Ag1 120.7(3) . 2_645
C26 O4 Ag2 119.6(3) . .
Ag1 O4 Ag2 100.35(11) 2_645 .
C28 O7 H7D 109.5 . .

loop_
_geom_bond_atom_site_label_1
_geom_bond_atom_site_label_2
_geom_bond_distance
_geom_bond_site_symmetry_2
Ag1 O4 2.305(3) 2_655
Ag1 O1 2.360(3) .
Ag1 N1 2.417(4) .
Ag1 C5 2.442(4) .
Ag1 C6 2.467(5) .
Ag2 N2 2.203(3) 1_545
Ag2 N7 2.265(4) .
Ag2 O4 2.383(3) .
C1 N4 1.323(5) .
C1 N2 1.347(5) .
C1 N1 1.354(5) .
C2 N5 1.331(5) .
C2 N3 1.346(5) .
C2 N2 1.357(5) .
C3 N3 1.331(5) .
C3 N1 1.352(5) .
C3 N6 1.375(5) .
C4 N6 1.460(5) .
C4 C5 1.502(6) .
C4 H4C 0.9900 .
C4 H4D 0.9900 .
C5 C6 1.334(7) .
C5 H5C 0.9500 .
C6 H6A 0.9500 .
C6 H6B 0.9500 .
C7 N6 1.474(5) .
C7 C8 1.495(6) .
C7 H7A 0.9900 .
C7 H7B 0.9900 .
C8 C9 1.303(6) .
C8 H8A 0.9500 .
C9 H9A 0.9500 .
C9 H9B 0.9500 .
C10 N9 1.331(6) .
C10 N10 1.335(5) .
C10 N7 1.356(5) .
C11 N11 1.337(5) .
C11 N8 1.343(5) .
C11 N7 1.354(5) .
C12 N8 1.340(6) .
C12 N9 1.345(5) .
C12 N12 1.362(6) .
C13 N12 1.479(6) .
C13 C14 1.497(7) .
C14 C15 1.306(8) .
C14 H14A 0.9500 .
C15 H15A 0.9500 .
C15 H15B 0.9500 .
C16 N12 1.476(5) .
C16 C17 1.488(7) .
C17 C18 1.301(7) .
C17 H17A 0.9500 .
C18 H18A 0.9500 .
C18 H18B 0.9500 .
C19 C20 1.379(6) .
C19 C24 1.385(6) .
C19 C25 1.524(6) .
C20 C21 1.390(6) .
C20 H20A 0.9500 .
C21 C22 1.382(6) .
C21 C26 1.519(6) .
C22 C23 1.373(6) .
C22 H22A 0.9500 .
C23 C24 1.385(6) .
C23 N13 1.472(5) .
C24 H24A 0.9500 .
C25 O2 1.238(5) .
C25 O1 1.273(5) .
C26 O3 1.223(5) .
C26 O4 1.281(5) .
C27 C28 1.510(7) .
C27 H27A 0.9800 .
C27 H27B 0.9800 .
C27 H27C 0.9800 .
C28 O7 1.415(6) .
C28 H28A 0.9900 .
C28 H28B 0.9900 .
N2 Ag2 2.203(3) 1_565
N4 H4A 0.8800 .
N4 H4B 0.8800 .
N5 H5A 0.8800 .
N5 H5B 0.8800 .
N10 H10A 0.8800 .
N10 H10B 0.8800 .
N11 H11A 0.8800 .
N11 H11B 0.8800 .
N13 O5 1.219(5) .
N13 O6 1.231(5) .
O1W H1WA 0.8501 .
O1W H1WB 0.8500 .
O4 Ag1 2.305(3) 2_645
O7 H7D 0.8400 .

loop_
_geom_hbond_atom_site_label_D
_geom_hbond_atom_site_label_H
_geom_hbond_atom_site_label_A
_geom_hbond_distance_DH
_geom_hbond_distance_HA
_geom_hbond_distance_DA
_geom_hbond_angle_DHA
_geom_hbond_site_symmetry_A
N4 H4A O1W 0.88 2.58 3.041(5) 113.9 .
N4 H4B O2 0.88 1.96 2.808(5) 160.6 .
N5 H5A O7 0.88 2.14 2.902(5) 144.6 .
N5 H5B O3 0.88 2.02 2.770(5) 142.3 1_565
N10 H10A O7 0.88 2.13 3.005(5) 171.8 3_666
N10 H10B O3 0.88 2.06 2.728(5) 131.5 3_656
N11 H11A N9 0.88 2.42 3.201(5) 148.6 4
N11 H11B O1 0.88 2.15 2.925(5) 147.4 2_645
O1W H1WA O2 0.85 2.02 2.863(5) 173.1 .
O1W H1WB O1 0.85 2.28 3.126(5) 173.4 3_666
O7 H7D O1W 0.84 2.05 2.878(4) 170.3 2_655
